data_4102112
loop_
_publ_author_name
'Satoshi Takamizawa'
'Ei-ichi Nataka'
'Takamasa Akatsuka'
'Ryosuke Miyake'
'Yoshiki Kakizaki'
'Hirotoshi Takeuchi'
'Goro Maruta'
'Sadamu Takeda'

_publ_section_title
;
 Crystal Transformation and Host Molecular Motions in CO2 Adsorption
 Process of a Metal Benzoate Pyrazine (MII= Rh, Cu)
;
_journal_name_full 'Journal of the American Chemical Society'
_journal_page_first 3783
_journal_page_last 3792
_journal_paper_doi 10.1021/ja9091598
_journal_volume 132
_journal_year 2010
_chemical_formula_sum 'C34 H28 N2 O8 Rh2'
_chemical_formula_weight 798.40
_chemical_name_systematic
; 
 ? 
;
_space_group_IT_number 2
_symmetry_cell_setting triclinic
_symmetry_space_group_name_Hall '-P 1'
_symmetry_space_group_name_H-M 'P -1'
_atom_sites_solution_hydrogens geom
_atom_sites_solution_primary direct
_atom_sites_solution_secondary difmap
_audit_creation_method SHELXL-97
_cell_angle_alpha 80.233(6)
_cell_angle_beta 80.818(6)
_cell_angle_gamma 88.595(7)
_cell_formula_units_Z 2
_cell_length_a 10.504(3)
_cell_length_b 10.523(3)
_cell_length_c 15.784(5)
_cell_measurement_temperature 298
_cell_volume 1697.3(9)
_computing_cell_refinement 'Bruker SMART'
_computing_data_collection 'Bruker SMART'
_computing_data_reduction 'Bruker SAINT'
_computing_molecular_graphics 'Bruker SHELXTL'
_computing_publication_material 'Bruker SHELXTL'
_computing_structure_refinement 'SHELXL-97 (Sheldrick, 1997)'
_computing_structure_solution 'SHELXS-97 (Sheldrick, 1990)'
_diffrn_ambient_temperature 298
_diffrn_detector_area_resol_mean 8.366
_diffrn_measured_fraction_theta_full 0.980
_diffrn_measured_fraction_theta_max 0.980
_diffrn_measurement_device_type 'CCD area detector'
_diffrn_measurement_method 'phi and omega scans'
_diffrn_radiation_monochromator graphite
_diffrn_radiation_source 'fine-focus sealed tube'
_diffrn_radiation_type MoK\a
_diffrn_radiation_wavelength 0.71073
_diffrn_reflns_av_R_equivalents 0.0172
_diffrn_reflns_av_sigmaI/netI 0.0391
_diffrn_reflns_limit_h_max 8
_diffrn_reflns_limit_h_min -13
_diffrn_reflns_limit_k_max 13
_diffrn_reflns_limit_k_min -13
_diffrn_reflns_limit_l_max 20
_diffrn_reflns_limit_l_min -21
_diffrn_reflns_number 12569
_diffrn_reflns_theta_full 28.33
_diffrn_reflns_theta_max 28.33
_diffrn_reflns_theta_min 1.33
_exptl_absorpt_coefficient_mu 1.024
_exptl_absorpt_correction_T_max 0.9226
_exptl_absorpt_correction_T_min 0.7488
_exptl_absorpt_correction_type empirical
_exptl_absorpt_process_details
;
SADABS; sheldrick, 1996
;
_exptl_crystal_colour red
_exptl_crystal_density_diffrn 1.562
_exptl_crystal_density_method 'not measured'
_exptl_crystal_description plate
_exptl_crystal_F_000 800
_exptl_crystal_size_max 0.30
_exptl_crystal_size_mid 0.14
_exptl_crystal_size_min 0.08
_refine_diff_density_max 0.767
_refine_diff_density_min -0.550
_refine_diff_density_rms 0.103
_refine_ls_extinction_method none
_refine_ls_goodness_of_fit_ref 1.076
_refine_ls_hydrogen_treatment constr
_refine_ls_matrix_type full
_refine_ls_number_parameters 417
_refine_ls_number_reflns 8266
_refine_ls_number_restraints 0
_refine_ls_restrained_S_all 1.076
_refine_ls_R_factor_all 0.0476
_refine_ls_R_factor_gt 0.0361
_refine_ls_shift/su_max 0.001
_refine_ls_shift/su_mean 0.000
_refine_ls_structure_factor_coef Fsqd
_refine_ls_weighting_details 'calc w=1/[\s^2^(Fo^2^)+(0.0328P)^2^+0.6889P] where P=(Fo^2^+2Fc^2^)/3'
_refine_ls_weighting_scheme calc
_refine_ls_wR_factor_gt 0.0749
_refine_ls_wR_factor_ref 0.0840
_reflns_number_gt 6692
_reflns_number_total 8266
_reflns_threshold_expression >2sigma(I)
_cod_data_source_file ja9091598_si_001_13.cif
_cod_data_source_block 304061_3a_298K
_cod_original_cell_volume 1697.3(8)
_cod_database_code 4102112

loop_
_symmetry_equiv_pos_as_xyz
'x, y, z'
'-x, -y, -z'

loop_
_atom_site_label
_atom_site_type_symbol
_atom_site_fract_x
_atom_site_fract_y
_atom_site_fract_z
_atom_site_U_iso_or_equiv
_atom_site_adp_type
_atom_site_occupancy
_atom_site_symmetry_multiplicity
_atom_site_calc_flag
_atom_site_refinement_flags
_atom_site_disorder_assembly
_atom_site_disorder_group
C1 C 0.5920(3) 0.2964(3) 0.43830(18) 0.0348(6) Uani 1 1 d . . .
C2 C 0.6436(3) 0.1803(3) 0.40225(19) 0.0355(6) Uani 1 1 d . . .
C3 C 0.6523(4) 0.0636(3) 0.4567(2) 0.0489(9) Uani 1 1 d . . .
H3 H 0.6213 0.0563 0.5159 0.059 Uiso 1 1 calc R . .
C4 C 0.7065(4) -0.0422(4) 0.4236(3) 0.0621(11) Uani 1 1 d . . .
H4 H 0.7116 -0.1207 0.4603 0.075 Uiso 1 1 calc R . .
C5 C 0.7530(4) -0.0306(4) 0.3362(3) 0.0607(10) Uani 1 1 d . . .
H5 H 0.7922 -0.1010 0.3142 0.073 Uiso 1 1 calc R . .
C6 C 0.7422(4) 0.0834(4) 0.2809(2) 0.0602(10) Uani 1 1 d . . .
H6 H 0.7720 0.0896 0.2216 0.072 Uiso 1 1 calc R . .
C7 C 0.6869(3) 0.1887(3) 0.3138(2) 0.0475(8) Uani 1 1 d . . .
H7 H 0.6786 0.2658 0.2763 0.057 Uiso 1 1 calc R . .
C8 C 0.2834(3) 0.4556(3) 0.4479(2) 0.0393(7) Uani 1 1 d . . .
C9 C 0.1644(3) 0.4234(3) 0.4156(2) 0.0478(8) Uani 1 1 d . . .
C10 C 0.1552(4) 0.4617(5) 0.3287(3) 0.0743(13) Uani 1 1 d . . .
H10 H 0.2216 0.5092 0.2918 0.089 Uiso 1 1 calc R . .
C11 C 0.0473(6) 0.4296(6) 0.2962(4) 0.1009(18) Uani 1 1 d . . .
H11 H 0.0418 0.4543 0.2375 0.121 Uiso 1 1 calc R . .
C12 C -0.0508(5) 0.3613(6) 0.3511(5) 0.103(2) Uani 1 1 d . . .
H12 H -0.1234 0.3401 0.3295 0.124 Uiso 1 1 calc R . .
C13 C -0.0435(5) 0.3234(5) 0.4384(4) 0.0925(17) Uani 1 1 d . . .
H13 H -0.1111 0.2779 0.4754 0.111 Uiso 1 1 calc R . .
C14 C 0.0655(4) 0.3539(4) 0.4704(3) 0.0679(12) Uani 1 1 d . . .
H14 H 0.0719 0.3274 0.5288 0.081 Uiso 1 1 calc R . .
C15 C -0.1132(3) -0.0422(3) 0.87070(19) 0.0386(7) Uani 1 1 d . . .
C16 C -0.1766(3) -0.0729(3) 0.7988(2) 0.0431(8) Uani 1 1 d . . .
C17 C -0.1248(4) -0.0312(4) 0.7128(2) 0.0631(11) Uani 1 1 d . . .
H17 H -0.0500 0.0184 0.6993 0.076 Uiso 1 1 calc R . .
C18 C -0.1833(5) -0.0628(5) 0.6465(3) 0.0776(14) Uani 1 1 d . . .
H18 H -0.1475 -0.0345 0.5887 0.093 Uiso 1 1 calc R . .
C19 C -0.2932(5) -0.1350(5) 0.6656(3) 0.0721(12) Uani 1 1 d . . .
H19 H -0.3324 -0.1557 0.6209 0.087 Uiso 1 1 calc R . .
C20 C -0.3463(4) -0.1774(4) 0.7505(3) 0.0707(12) Uani 1 1 d . . .
H20 H -0.4214 -0.2267 0.7633 0.085 Uiso 1 1 calc R . .
C21 C -0.2887(4) -0.1470(4) 0.8170(2) 0.0572(10) Uani 1 1 d . . .
H21 H -0.3249 -0.1762 0.8746 0.069 Uiso 1 1 calc R . .
C22 C 0.1317(3) -0.2120(3) 0.98786(19) 0.0387(7) Uani 1 1 d . . .
C23 C 0.2054(3) -0.3332(3) 0.9779(2) 0.0454(8) Uani 1 1 d . . .
C24 C 0.1537(4) -0.4512(4) 1.0178(3) 0.0708(12) Uani 1 1 d . . .
H24 H 0.0735 -0.4556 1.0531 0.085 Uiso 1 1 calc R . .
C25 C 0.2201(5) -0.5628(4) 1.0056(4) 0.0943(18) Uani 1 1 d . . .
H25 H 0.1842 -0.6423 1.0324 0.113 Uiso 1 1 calc R . .
C26 C 0.3373(5) -0.5579(5) 0.9547(4) 0.0908(17) Uani 1 1 d . . .
H26 H 0.3814 -0.6339 0.9471 0.109 Uiso 1 1 calc R . .
C27 C 0.3912(5) -0.4420(5) 0.9146(4) 0.0985(19) Uani 1 1 d . . .
H27 H 0.4719 -0.4387 0.8800 0.118 Uiso 1 1 calc R . .
C28 C 0.3248(4) -0.3297(4) 0.9260(3) 0.0730(13) Uani 1 1 d . . .
H28 H 0.3608 -0.2507 0.8983 0.088 Uiso 1 1 calc R . .
C29 C 0.2524(3) 0.3454(3) 0.72466(19) 0.0380(7) Uani 1 1 d . . .
H29 H 0.2133 0.4110 0.6906 0.046 Uiso 1 1 calc R . .
C30 C 0.1803(3) 0.2769(3) 0.79693(18) 0.0373(7) Uani 1 1 d . . .
H30 H 0.0927 0.2944 0.8095 0.045 Uiso 1 1 calc R . .
C31 C 0.3602(3) 0.1645(3) 0.83129(18) 0.0373(7) Uani 1 1 d . . .
C32 C 0.4332(3) 0.2312(3) 0.75432(19) 0.0377(7) Uani 1 1 d . . .
C33 C 0.4231(4) 0.0703(4) 0.8941(2) 0.0563(10) Uani 1 1 d . . .
H33A H 0.3617 0.0421 0.9455 0.084 Uiso 1 1 calc R . .
H33B H 0.4947 0.1111 0.9097 0.084 Uiso 1 1 calc R . .
H33C H 0.4531 -0.0027 0.8675 0.084 Uiso 1 1 calc R . .
C34 C 0.5727(3) 0.2011(4) 0.7289(2) 0.0619(11) Uani 1 1 d . . .
H34A H 0.6029 0.2461 0.6713 0.093 Uiso 1 1 calc R . .
H34B H 0.5828 0.1100 0.7300 0.093 Uiso 1 1 calc R . .
H34C H 0.6217 0.2281 0.7691 0.093 Uiso 1 1 calc R . .
N1 N 0.3777(2) 0.3210(2) 0.70143(15) 0.0366(6) Uani 1 1 d . . .
N2 N 0.2332(2) 0.1846(2) 0.85017(15) 0.0359(6) Uani 1 1 d . . .
O1 O 0.5392(2) 0.2803(2) 0.51724(13) 0.0414(5) Uani 1 1 d . . .
O2 O 0.6073(2) 0.4029(2) 0.38724(13) 0.0411(5) Uani 1 1 d . . .
O3 O 0.3651(2) 0.5274(2) 0.39543(14) 0.0453(6) Uani 1 1 d . . .
O4 O 0.2954(2) 0.4062(2) 0.52582(14) 0.0430(5) Uani 1 1 d . . .
O5 O -0.0115(2) 0.0265(2) 0.85187(13) 0.0421(5) Uani 1 1 d . . .
O6 O -0.1657(2) -0.0892(2) 0.94742(13) 0.0435(5) Uani 1 1 d . . .
O7 O 0.0252(2) -0.2221(2) 1.03907(14) 0.0443(6) Uani 1 1 d . . .
O8 O 0.1807(2) -0.1079(2) 0.94371(14) 0.0430(5) Uani 1 1 d . . .
Rh1 Rh 0.46334(2) 0.43520(2) 0.569507(13) 0.03135(7) Uani 1 1 d . . .
Rh2 Rh 0.08296(2) 0.06117(2) 0.949350(13) 0.03273(7) Uani 1 1 d . . .

loop_
_atom_site_aniso_label
_atom_site_aniso_U_11
_atom_site_aniso_U_22
_atom_site_aniso_U_33
_atom_site_aniso_U_23
_atom_site_aniso_U_13
_atom_site_aniso_U_12
C1 0.0320(15) 0.0358(16) 0.0324(15) -0.0004(12) 0.0026(12) -0.0046(12)
C2 0.0327(15) 0.0359(16) 0.0365(15) -0.0073(12) 0.0014(12) -0.0058(12)
C3 0.065(2) 0.0381(18) 0.0391(17) -0.0051(14) 0.0054(16) -0.0011(16)
C4 0.083(3) 0.039(2) 0.061(2) -0.0089(17) 0.000(2) 0.0049(19)
C5 0.069(3) 0.051(2) 0.064(2) -0.0287(19) 0.000(2) 0.0010(19)
C6 0.075(3) 0.062(2) 0.044(2) -0.0240(18) 0.0066(19) -0.006(2)
C7 0.057(2) 0.0479(19) 0.0367(17) -0.0100(14) -0.0009(15) -0.0049(16)
C8 0.0362(17) 0.0349(16) 0.0427(17) -0.0042(13) 0.0035(13) 0.0006(13)
C9 0.0389(18) 0.0451(19) 0.060(2) -0.0120(16) -0.0078(16) 0.0010(15)
C10 0.059(3) 0.091(3) 0.075(3) -0.005(3) -0.025(2) -0.007(2)
C11 0.090(4) 0.115(5) 0.106(4) -0.005(4) -0.052(3) -0.010(4)
C12 0.072(4) 0.098(4) 0.153(6) -0.021(4) -0.055(4) -0.014(3)
C13 0.051(3) 0.086(4) 0.140(5) -0.016(4) -0.013(3) -0.022(3)
C14 0.045(2) 0.069(3) 0.088(3) -0.014(2) -0.003(2) -0.013(2)
C15 0.0471(18) 0.0320(15) 0.0316(15) -0.0009(12) 0.0044(13) 0.0046(13)
C16 0.050(2) 0.0433(18) 0.0337(16) -0.0041(13) -0.0033(14) 0.0059(15)
C17 0.060(2) 0.087(3) 0.0379(19) -0.0035(19) -0.0008(17) -0.008(2)
C18 0.081(3) 0.115(4) 0.035(2) -0.008(2) -0.009(2) -0.002(3)
C19 0.082(3) 0.086(3) 0.055(2) -0.019(2) -0.024(2) 0.001(3)
C20 0.071(3) 0.069(3) 0.072(3) -0.003(2) -0.019(2) -0.012(2)
C21 0.064(2) 0.061(2) 0.045(2) -0.0006(17) -0.0106(18) -0.0062(19)
C22 0.0462(18) 0.0370(16) 0.0285(14) -0.0005(12) 0.0022(13) -0.0006(13)
C23 0.055(2) 0.0368(17) 0.0413(17) -0.0036(14) -0.0027(15) 0.0062(15)
C24 0.067(3) 0.041(2) 0.097(3) 0.000(2) -0.004(2) 0.0038(19)
C25 0.094(4) 0.039(2) 0.144(5) -0.004(3) -0.015(4) 0.006(2)
C26 0.095(4) 0.054(3) 0.127(5) -0.028(3) -0.018(4) 0.026(3)
C27 0.091(4) 0.072(3) 0.117(4) -0.010(3) 0.024(3) 0.031(3)
C28 0.075(3) 0.052(2) 0.078(3) 0.000(2) 0.018(2) 0.015(2)
C29 0.0410(17) 0.0313(15) 0.0328(15) 0.0080(12) 0.0068(13) 0.0014(13)
C30 0.0370(16) 0.0374(16) 0.0300(14) 0.0027(12) 0.0082(12) 0.0028(13)
C31 0.0459(18) 0.0320(15) 0.0281(14) 0.0033(11) 0.0038(13) -0.0046(13)
C32 0.0412(17) 0.0334(15) 0.0309(15) 0.0042(12) 0.0074(13) -0.0023(13)
C33 0.051(2) 0.062(2) 0.0434(19) 0.0191(17) -0.0003(16) -0.0001(18)
C34 0.042(2) 0.069(3) 0.055(2) 0.0238(19) 0.0102(17) 0.0070(18)
N1 0.0398(14) 0.0318(13) 0.0302(12) 0.0038(10) 0.0094(11) -0.0022(10)
N2 0.0420(15) 0.0334(13) 0.0264(12) 0.0005(10) 0.0068(11) -0.0031(11)
O1 0.0505(13) 0.0329(11) 0.0322(11) 0.0008(9) 0.0122(10) 0.0013(9)
O2 0.0504(13) 0.0352(11) 0.0300(10) 0.0001(9) 0.0109(9) 0.0006(10)
O3 0.0433(13) 0.0523(14) 0.0344(11) 0.0069(10) -0.0023(10) -0.0080(11)
O4 0.0366(12) 0.0482(13) 0.0377(12) 0.0024(10) 0.0051(9) -0.0098(10)
O5 0.0483(13) 0.0479(13) 0.0241(10) 0.0038(9) 0.0033(9) -0.0084(10)
O6 0.0498(13) 0.0473(13) 0.0283(10) 0.0006(9) 0.0033(10) -0.0114(10)
O7 0.0525(14) 0.0306(11) 0.0391(12) 0.0055(9) 0.0124(10) 0.0014(10)
O8 0.0486(13) 0.0329(11) 0.0377(11) 0.0037(9) 0.0125(10) 0.0019(9)
Rh1 0.03290(13) 0.03037(12) 0.02387(11) 0.00370(8) 0.00809(9) -0.00358(9)
Rh2 0.04034(14) 0.02868(12) 0.02191(11) 0.00424(8) 0.00836(9) -0.00319(9)

loop_
_atom_type_symbol
_atom_type_description
_atom_type_scat_dispersion_real
_atom_type_scat_dispersion_imag
_atom_type_scat_source
C C 0.0033 0.0016 'International Tables Vol C Tables 4.2.6.8 and 6.1.1.4'
H H 0.0000 0.0000 'International Tables Vol C Tables 4.2.6.8 and 6.1.1.4'
N N 0.0061 0.0033 'International Tables Vol C Tables 4.2.6.8 and 6.1.1.4'
O O 0.0106 0.0060 'International Tables Vol C Tables 4.2.6.8 and 6.1.1.4'
Rh Rh -1.1178 0.9187 'International Tables Vol C Tables 4.2.6.8 and 6.1.1.4'

loop_
_geom_angle_atom_site_label_1
_geom_angle_atom_site_label_2
_geom_angle_atom_site_label_3
_geom_angle
_geom_angle_site_symmetry_1
_geom_angle_site_symmetry_3
_geom_angle_publ_flag
O2 C1 O1 125.9(3) . . ?
O2 C1 C2 116.5(2) . . ?
O1 C1 C2 117.6(3) . . ?
C3 C2 C7 119.2(3) . . ?
C3 C2 C1 120.6(3) . . ?
C7 C2 C1 120.3(3) . . ?
C4 C3 C2 120.4(3) . . ?
C5 C4 C3 119.5(4) . . ?
C6 C5 C4 120.8(3) . . ?
C5 C6 C7 119.6(3) . . ?
C6 C7 C2 120.4(3) . . ?
O3 C8 O4 125.3(3) . . ?
O3 C8 C9 117.2(3) . . ?
O4 C8 C9 117.4(3) . . ?
C14 C9 C10 119.8(4) . . ?
C14 C9 C8 121.1(3) . . ?
C10 C9 C8 119.0(3) . . ?
C9 C10 C11 120.3(5) . . ?
C12 C11 C10 119.5(5) . . ?
C11 C12 C13 120.8(5) . . ?
C12 C13 C14 119.5(5) . . ?
C9 C14 C13 120.1(5) . . ?
O6 C15 O5 124.9(3) . . ?
O6 C15 C16 116.2(3) . . ?
O5 C15 C16 118.9(3) . . ?
C17 C16 C21 118.4(4) . . ?
C17 C16 C15 121.1(3) . . ?
C21 C16 C15 120.4(3) . . ?
C16 C17 C18 120.5(4) . . ?
C19 C18 C17 120.2(4) . . ?
C18 C19 C20 120.3(4) . . ?
C19 C20 C21 120.0(4) . . ?
C20 C21 C16 120.5(4) . . ?
O8 C22 O7 125.6(3) . . ?
O8 C22 C23 117.1(3) . . ?
O7 C22 C23 117.4(3) . . ?
C24 C23 C28 118.5(4) . . ?
C24 C23 C22 120.6(3) . . ?
C28 C23 C22 120.8(3) . . ?
C23 C24 C25 120.3(4) . . ?
C26 C25 C24 120.6(5) . . ?
C25 C26 C27 120.4(4) . . ?
C26 C27 C28 119.4(5) . . ?
C27 C28 C23 120.9(4) . . ?
N1 C29 C30 122.0(3) . . ?
N2 C30 C29 121.4(3) . . ?
N2 C31 C32 120.8(3) . . ?
N2 C31 C33 118.4(3) . . ?
C32 C31 C33 120.9(3) . . ?
N1 C32 C31 120.3(3) . . ?
N1 C32 C34 118.5(2) . . ?
C31 C32 C34 121.1(3) . . ?
C32 N1 C29 117.7(2) . . ?
C32 N1 Rh1 129.09(19) . . ?
C29 N1 Rh1 113.10(19) . . ?
C31 N2 C30 117.6(2) . . ?
C31 N2 Rh2 128.58(19) . . ?
C30 N2 Rh2 113.02(19) . . ?
C1 O1 Rh1 119.32(19) . . ?
C1 O2 Rh1 118.95(18) . 2_666 ?
C8 O3 Rh1 120.0(2) . 2_666 ?
C8 O4 Rh1 118.8(2) . . ?
C15 O5 Rh2 119.49(18) . . ?
C15 O6 Rh2 119.8(2) . 2_557 ?
C22 O7 Rh2 118.92(19) . 2_557 ?
C22 O8 Rh2 119.71(19) . . ?
O2 Rh1 O3 88.41(10) 2_666 2_666 ?
O2 Rh1 O1 175.76(7) 2_666 . ?
O3 Rh1 O1 91.38(10) 2_666 . ?
O2 Rh1 O4 91.31(10) 2_666 . ?
O3 Rh1 O4 175.81(8) 2_666 . ?
O1 Rh1 O4 88.60(10) . . ?
O2 Rh1 N1 88.20(8) 2_666 . ?
O3 Rh1 N1 95.66(9) 2_666 . ?
O1 Rh1 N1 96.04(8) . . ?
O4 Rh1 N1 88.51(9) . . ?
O2 Rh1 Rh1 88.48(6) 2_666 2_666 ?
O3 Rh1 Rh1 87.69(6) 2_666 2_666 ?
O1 Rh1 Rh1 87.28(6) . 2_666 ?
O4 Rh1 Rh1 88.12(6) . 2_666 ?
N1 Rh1 Rh1 175.21(7) . 2_666 ?
O6 Rh2 O7 89.37(10) 2_557 2_557 ?
O6 Rh2 O8 90.70(10) 2_557 . ?
O7 Rh2 O8 175.77(8) 2_557 . ?
O6 Rh2 O5 175.77(8) 2_557 . ?
O7 Rh2 O5 90.07(10) 2_557 . ?
O8 Rh2 O5 89.55(9) . . ?
O6 Rh2 N2 93.47(9) 2_557 . ?
O7 Rh2 N2 89.14(9) 2_557 . ?
O8 Rh2 N2 95.08(9) . . ?
O5 Rh2 N2 90.72(9) . . ?
O6 Rh2 Rh2 88.09(6) 2_557 2_557 ?
O7 Rh2 Rh2 88.42(6) 2_557 2_557 ?
O8 Rh2 Rh2 87.35(6) . 2_557 ?
O5 Rh2 Rh2 87.70(6) . 2_557 ?
N2 Rh2 Rh2 177.09(7) . 2_557 ?

loop_
_geom_bond_atom_site_label_1
_geom_bond_atom_site_label_2
_geom_bond_distance
_geom_bond_site_symmetry_2
_geom_bond_publ_flag
C1 O2 1.262(3) . ?
C1 O1 1.265(3) . ?
C1 C2 1.489(4) . ?
C2 C3 1.385(4) . ?
C2 C7 1.387(4) . ?
C3 C4 1.381(5) . ?
C4 C5 1.374(5) . ?
C5 C6 1.373(5) . ?
C6 C7 1.379(5) . ?
C8 O3 1.259(3) . ?
C8 O4 1.276(4) . ?
C8 C9 1.490(5) . ?
C9 C14 1.377(5) . ?
C9 C10 1.380(6) . ?
C10 C11 1.387(6) . ?
C11 C12 1.368(7) . ?
C12 C13 1.381(8) . ?
C13 C14 1.388(6) . ?
C15 O6 1.270(3) . ?
C15 O5 1.271(4) . ?
C15 C16 1.487(5) . ?
C16 C17 1.380(5) . ?
C16 C21 1.392(5) . ?
C17 C18 1.385(6) . ?
C18 C19 1.363(6) . ?
C19 C20 1.370(6) . ?
C20 C21 1.378(6) . ?
C22 O8 1.266(3) . ?
C22 O7 1.267(3) . ?
C22 C23 1.494(4) . ?
C23 C24 1.375(5) . ?
C23 C28 1.382(5) . ?
C24 C25 1.378(6) . ?
C25 C26 1.355(7) . ?
C26 C27 1.366(7) . ?
C27 C28 1.380(6) . ?
C29 N1 1.340(4) . ?
C29 C30 1.367(4) . ?
C30 N2 1.343(4) . ?
C31 N2 1.340(4) . ?
C31 C32 1.413(4) . ?
C31 C33 1.499(4) . ?
C32 N1 1.338(4) . ?
C32 C34 1.497(4) . ?
N1 Rh1 2.279(2) . ?
N2 Rh2 2.291(2) . ?
O1 Rh1 2.038(2) . ?
O2 Rh1 2.022(2) 2_666 ?
O3 Rh1 2.034(2) 2_666 ?
O4 Rh1 2.041(2) . ?
O5 Rh2 2.045(2) . ?
O6 Rh2 2.031(2) 2_557 ?
O7 Rh2 2.033(2) 2_557 ?
O8 Rh2 2.040(2) . ?
Rh1 O2 2.022(2) 2_666 ?
Rh1 O3 2.034(2) 2_666 ?
Rh1 Rh1 2.4009(7) 2_666 ?
Rh2 O6 2.031(2) 2_557 ?
Rh2 O7 2.033(2) 2_557 ?
Rh2 Rh2 2.4028(6) 2_557 ?

loop_
_geom_torsion_atom_site_label_1
_geom_torsion_atom_site_label_2
_geom_torsion_atom_site_label_3
_geom_torsion_atom_site_label_4
_geom_torsion
_geom_torsion_site_symmetry_1
_geom_torsion_site_symmetry_2
_geom_torsion_site_symmetry_3
_geom_torsion_site_symmetry_4
_geom_torsion_publ_flag
O2 C1 C2 C3 168.4(3) . . . . ?
O1 C1 C2 C3 -10.2(5) . . . . ?
O2 C1 C2 C7 -9.9(5) . . . . ?
O1 C1 C2 C7 171.4(3) . . . . ?
C7 C2 C3 C4 1.8(6) . . . . ?
C1 C2 C3 C4 -176.6(3) . . . . ?
C2 C3 C4 C5 0.5(6) . . . . ?
C3 C4 C5 C6 -2.2(7) . . . . ?
C4 C5 C6 C7 1.6(7) . . . . ?
C5 C6 C7 C2 0.7(6) . . . . ?
C3 C2 C7 C6 -2.4(5) . . . . ?
C1 C2 C7 C6 176.0(3) . . . . ?
O3 C8 C9 C14 -174.9(3) . . . . ?
O4 C8 C9 C14 6.4(5) . . . . ?
O3 C8 C9 C10 6.7(5) . . . . ?
O4 C8 C9 C10 -172.0(3) . . . . ?
C14 C9 C10 C11 -0.5(7) . . . . ?
C8 C9 C10 C11 178.0(4) . . . . ?
C9 C10 C11 C12 0.9(8) . . . . ?
C10 C11 C12 C13 -0.3(9) . . . . ?
C11 C12 C13 C14 -0.7(9) . . . . ?
C10 C9 C14 C13 -0.6(6) . . . . ?
C8 C9 C14 C13 -179.0(4) . . . . ?
C12 C13 C14 C9 1.2(8) . . . . ?
O6 C15 C16 C17 -177.3(3) . . . . ?
O5 C15 C16 C17 1.9(5) . . . . ?
O6 C15 C16 C21 1.3(5) . . . . ?
O5 C15 C16 C21 -179.5(3) . . . . ?
C21 C16 C17 C18 0.0(6) . . . . ?
C15 C16 C17 C18 178.6(4) . . . . ?
C16 C17 C18 C19 0.3(7) . . . . ?
C17 C18 C19 C20 -0.3(8) . . . . ?
C18 C19 C20 C21 0.0(7) . . . . ?
C19 C20 C21 C16 0.2(7) . . . . ?
C17 C16 C21 C20 -0.2(6) . . . . ?
C15 C16 C21 C20 -178.9(4) . . . . ?
O8 C22 C23 C24 -174.4(4) . . . . ?
O7 C22 C23 C24 5.1(5) . . . . ?
O8 C22 C23 C28 3.1(5) . . . . ?
O7 C22 C23 C28 -177.4(4) . . . . ?
C28 C23 C24 C25 -0.1(7) . . . . ?
C22 C23 C24 C25 177.5(4) . . . . ?
C23 C24 C25 C26 0.4(8) . . . . ?
C24 C25 C26 C27 -0.2(9) . . . . ?
C25 C26 C27 C28 -0.4(10) . . . . ?
C26 C27 C28 C23 0.7(9) . . . . ?
C24 C23 C28 C27 -0.4(7) . . . . ?
C22 C23 C28 C27 -178.0(5) . . . . ?
N1 C29 C30 N2 2.6(5) . . . . ?
N2 C31 C32 N1 3.8(5) . . . . ?
C33 C31 C32 N1 -175.8(3) . . . . ?
N2 C31 C32 C34 -174.7(3) . . . . ?
C33 C31 C32 C34 5.7(5) . . . . ?
C31 C32 N1 C29 0.6(5) . . . . ?
C34 C32 N1 C29 179.1(3) . . . . ?
C31 C32 N1 Rh1 -175.5(2) . . . . ?
C34 C32 N1 Rh1 3.1(5) . . . . ?
C30 C29 N1 C32 -3.7(5) . . . . ?
C30 C29 N1 Rh1 172.9(3) . . . . ?
C32 C31 N2 C30 -4.9(5) . . . . ?
C33 C31 N2 C30 174.7(3) . . . . ?
C32 C31 N2 Rh2 164.0(2) . . . . ?
C33 C31 N2 Rh2 -16.4(4) . . . . ?
C29 C30 N2 C31 1.8(5) . . . . ?
C29 C30 N2 Rh2 -168.8(2) . . . . ?
O2 C1 O1 Rh1 2.8(5) . . . . ?
C2 C1 O1 Rh1 -178.7(2) . . . . ?
O1 C1 O2 Rh1 -2.7(5) . . . 2_666 ?
C2 C1 O2 Rh1 178.8(2) . . . 2_666 ?
O4 C8 O3 Rh1 3.5(4) . . . 2_666 ?
C9 C8 O3 Rh1 -175.1(2) . . . 2_666 ?
O3 C8 O4 Rh1 -3.7(4) . . . . ?
C9 C8 O4 Rh1 174.9(2) . . . . ?
O6 C15 O5 Rh2 2.6(4) . . . . ?
C16 C15 O5 Rh2 -176.5(2) . . . . ?
O5 C15 O6 Rh2 -2.1(4) . . . 2_557 ?
C16 C15 O6 Rh2 177.0(2) . . . 2_557 ?
O8 C22 O7 Rh2 2.2(5) . . . 2_557 ?
C23 C22 O7 Rh2 -177.2(2) . . . 2_557 ?
O7 C22 O8 Rh2 -2.0(5) . . . . ?
C23 C22 O8 Rh2 177.4(2) . . . . ?
C1 O1 Rh1 O2 -1.9(14) . . . 2_666 ?
C1 O1 Rh1 O3 -88.9(2) . . . 2_666 ?
C1 O1 Rh1 O4 86.9(2) . . . . ?
C1 O1 Rh1 N1 175.2(2) . . . . ?
C1 O1 Rh1 Rh1 -1.3(2) . . . 2_666 ?
C8 O4 Rh1 O2 90.3(2) . . . 2_666 ?
C8 O4 Rh1 O3 4.2(14) . . . 2_666 ?
C8 O4 Rh1 O1 -85.5(2) . . . . ?
C8 O4 Rh1 N1 178.4(2) . . . . ?
C8 O4 Rh1 Rh1 1.8(2) . . . 2_666 ?
C32 N1 Rh1 O2 -131.4(3) . . . 2_666 ?
C29 N1 Rh1 O2 52.4(2) . . . 2_666 ?
C32 N1 Rh1 O3 -43.2(3) . . . 2_666 ?
C29 N1 Rh1 O3 140.6(2) . . . 2_666 ?
C32 N1 Rh1 O1 48.8(3) . . . . ?
C29 N1 Rh1 O1 -127.4(2) . . . . ?
C32 N1 Rh1 O4 137.2(3) . . . . ?
C29 N1 Rh1 O4 -39.0(2) . . . . ?
C32 N1 Rh1 Rh1 -177.5(7) . . . 2_666 ?
C29 N1 Rh1 Rh1 6.3(10) . . . 2_666 ?
C22 O8 Rh2 O6 88.8(2) . . . 2_557 ?
C22 O8 Rh2 O7 -2.2(15) . . . 2_557 ?
C22 O8 Rh2 O5 -87.0(2) . . . . ?
C22 O8 Rh2 N2 -177.7(2) . . . . ?
C22 O8 Rh2 Rh2 0.7(2) . . . 2_557 ?
C15 O5 Rh2 O6 -7.7(13) . . . 2_557 ?
C15 O5 Rh2 O7 -90.0(2) . . . 2_557 ?
C15 O5 Rh2 O8 85.7(2) . . . . ?
C15 O5 Rh2 N2 -179.2(2) . . . . ?
C15 O5 Rh2 Rh2 -1.6(2) . . . 2_557 ?
C31 N2 Rh2 O6 63.3(3) . . . 2_557 ?
C30 N2 Rh2 O6 -127.3(2) . . . 2_557 ?
C31 N2 Rh2 O7 152.7(3) . . . 2_557 ?
C30 N2 Rh2 O7 -38.0(2) . . . 2_557 ?
C31 N2 Rh2 O8 -27.7(3) . . . . ?
C30 N2 Rh2 O8 141.7(2) . . . . ?
C31 N2 Rh2 O5 -117.3(3) . . . . ?
C30 N2 Rh2 O5 52.1(2) . . . . ?
C31 N2 Rh2 Rh2 -174.2(11) . . . 2_557 ?
C30 N2 Rh2 Rh2 -4.9(14) . . . 2_557 ?
